data_4338895
loop_
_publ_author_name
'Piglosiewicz, Ingmar M.'
'Beckhaus, R\"udiger'
'Wittstock, Gunther'
'Saak, Wolfgang'
'Haase, Detlef'

_publ_section_title
;
 Selective oxidation and reduction of trinuclear titanium(II)
 hexaazatrinaphthylene complexes-synthesis, structure, and electrochemical
 investigations.
;
_journal_issue 18
_journal_name_full 'Inorganic chemistry'
_journal_page_first 7610
_journal_page_last 7620
_journal_paper_doi 10.1021/ic701009u
_journal_volume 46
_journal_year 2007
_chemical_formula_sum 'C28 H22 F6 N2 P Ti'
_chemical_formula_weight 579.35
_chemical_name_systematic
; 
 ? 
;
_space_group_IT_number 61
_symmetry_cell_setting orthorhombic
_symmetry_space_group_name_Hall '-P 2ac 2ab'
_symmetry_space_group_name_H-M 'P b c a'
_atom_sites_solution_hydrogens geom
_atom_sites_solution_primary direct
_atom_sites_solution_secondary difmap
_audit_creation_method SHELXL-97
_cell_angle_alpha 90.00
_cell_angle_beta 90.00
_cell_angle_gamma 90.00
_cell_formula_units_Z 8
_cell_length_a 15.1450(5)
_cell_length_b 19.5690(12)
_cell_length_c 16.5042(6)
_cell_measurement_temperature 153(2)
_cell_volume 4891.4(4)
_computing_cell_refinement 'IPDS (Stoe, 1999)'
_computing_data_collection 'IPDS (Stoe, 1999)'
_computing_data_reduction 'XRED (Stoe, 1997)'
_computing_molecular_graphics 'Ortep-3 for Windows (Farrugia, 1997)'
_computing_publication_material 'SHELX-97 (Sheldrick, 1997)'
_computing_structure_refinement 'SHELXL-97 (Sheldrick, 1997)'
_computing_structure_solution 'SHELXS-97 (Sheldrick, 1997)'
_diffrn_ambient_temperature 153(2)
_diffrn_measured_fraction_theta_full 0.994
_diffrn_measured_fraction_theta_max 0.994
_diffrn_measurement_device_type 'Stoe IPDS'
_diffrn_radiation_monochromator graphite
_diffrn_radiation_source 'fine-focus sealed tube'
_diffrn_radiation_type MoK\a
_diffrn_radiation_wavelength 0.71073
_diffrn_reflns_av_R_equivalents 0.1292
_diffrn_reflns_av_sigmaI/netI 0.0990
_diffrn_reflns_limit_h_max 18
_diffrn_reflns_limit_h_min -18
_diffrn_reflns_limit_k_max 24
_diffrn_reflns_limit_k_min -24
_diffrn_reflns_limit_l_max 20
_diffrn_reflns_limit_l_min -20
_diffrn_reflns_number 40871
_diffrn_reflns_theta_full 26.09
_diffrn_reflns_theta_max 26.09
_diffrn_reflns_theta_min 2.42
_exptl_absorpt_coefficient_mu 0.483
_exptl_absorpt_correction_T_max 0.9670
_exptl_absorpt_correction_T_min 0.9096
_exptl_absorpt_correction_type none
_exptl_crystal_colour green
_exptl_crystal_density_diffrn 1.573
_exptl_crystal_density_method 'not measured'
_exptl_crystal_description block
_exptl_crystal_F_000 2360
_exptl_crystal_size_max 0.20
_exptl_crystal_size_mid 0.10
_exptl_crystal_size_min 0.07
_refine_diff_density_max 0.469
_refine_diff_density_min -0.397
_refine_diff_density_rms 0.062
_refine_ls_extinction_method none
_refine_ls_goodness_of_fit_ref 0.817
_refine_ls_hydrogen_treatment constr
_refine_ls_matrix_type full
_refine_ls_number_parameters 355
_refine_ls_number_reflns 4827
_refine_ls_number_restraints 0
_refine_ls_restrained_S_all 0.817
_refine_ls_R_factor_all 0.1012
_refine_ls_R_factor_gt 0.0440
_refine_ls_shift/su_max 0.001
_refine_ls_shift/su_mean 0.000
_refine_ls_structure_factor_coef Fsqd
_refine_ls_weighting_details 'calc w=1/[\s^2^(Fo^2^)+(0.0438P)^2^+0.0000P] where P=(Fo^2^+2Fc^2^)/3'
_refine_ls_weighting_scheme calc
_refine_ls_wR_factor_gt 0.0836
_refine_ls_wR_factor_ref 0.0969
_reflns_number_gt 2545
_reflns_number_total 4827
_reflns_threshold_expression >2sigma(I)
_cod_data_source_file ic701009u-file012.cif
_cod_data_source_block IP386
_cod_original_sg_symbol_H-M Pbca
_cod_database_code 4338895

loop_
_symmetry_equiv_pos_as_xyz
'x, y, z'
'-x+1/2, -y, z+1/2'
'x+1/2, -y+1/2, -z'
'-x, y+1/2, -z+1/2'
'-x, -y, -z'
'x-1/2, y, -z-1/2'
'-x-1/2, y-1/2, z'
'x, -y-1/2, z-1/2'

loop_
_atom_site_label
_atom_site_type_symbol
_atom_site_fract_x
_atom_site_fract_y
_atom_site_fract_z
_atom_site_U_iso_or_equiv
_atom_site_adp_type
_atom_site_occupancy
_atom_site_symmetry_multiplicity
_atom_site_calc_flag
_atom_site_refinement_flags
_atom_site_disorder_assembly
_atom_site_disorder_group
Ti1 Ti 0.44335(4) 0.12893(3) 0.66897(3) 0.02353(14) Uani 1 1 d . . .
N1 N 0.4300(2) 0.24200(12) 0.68919(15) 0.0291(7) Uani 1 1 d . . .
N2 N 0.36447(18) 0.13972(13) 0.78282(15) 0.0267(6) Uani 1 1 d . . .
C1 C 0.4586(3) 0.29313(15) 0.6367(2) 0.0351(9) Uani 1 1 d . . .
C2 C 0.5171(3) 0.27740(19) 0.5725(2) 0.0452(11) Uani 1 1 d . . .
H2 H 0.5375 0.2319 0.5657 0.054 Uiso 1 1 calc R . .
C3 C 0.5449(4) 0.3280(2) 0.5193(2) 0.0591(13) Uani 1 1 d . . .
H3 H 0.5851 0.3175 0.4770 0.071 Uiso 1 1 calc R . .
C4 C 0.5124(4) 0.3959(2) 0.5288(3) 0.0654(15) Uani 1 1 d . . .
H4 H 0.5296 0.4302 0.4912 0.078 Uiso 1 1 calc R . .
C5 C 0.4578(3) 0.41217(19) 0.5902(3) 0.0564(13) Uani 1 1 d . . .
H5 H 0.4378 0.4579 0.5958 0.068 Uiso 1 1 calc R . .
C6 C 0.4297(3) 0.36215(16) 0.6466(2) 0.0434(10) Uani 1 1 d . . .
C7 C 0.3749(3) 0.37774(19) 0.7136(3) 0.0513(11) Uani 1 1 d . . .
H7 H 0.3539 0.4230 0.7209 0.062 Uiso 1 1 calc R . .
C8 C 0.3524(3) 0.32819(18) 0.7675(2) 0.0426(10) Uani 1 1 d . . .
H8 H 0.3182 0.3390 0.8140 0.051 Uiso 1 1 calc R . .
C9 C 0.3808(2) 0.25949(16) 0.7531(2) 0.0316(8) Uani 1 1 d . . .
C10 C 0.3540(2) 0.20426(17) 0.8089(2) 0.0301(8) Uani 1 1 d . . .
C11 C 0.3211(3) 0.21927(19) 0.8879(2) 0.0401(9) Uani 1 1 d . . .
H11 H 0.3136 0.2654 0.9044 0.048 Uiso 1 1 calc R . .
C12 C 0.3005(3) 0.1675(2) 0.9398(2) 0.0409(9) Uani 1 1 d . . .
H12 H 0.2830 0.1774 0.9938 0.049 Uiso 1 1 calc R . .
C13 C 0.3053(2) 0.09875(19) 0.91268(19) 0.0333(8) Uani 1 1 d . . .
C14 C 0.2793(2) 0.0431(2) 0.9615(2) 0.0401(9) Uani 1 1 d . . .
H14 H 0.2587 0.0513 1.0150 0.048 Uiso 1 1 calc R . .
C15 C 0.2834(3) -0.0226(2) 0.9331(2) 0.0386(9) Uani 1 1 d . . .
H15 H 0.2659 -0.0597 0.9667 0.046 Uiso 1 1 calc R . .
C16 C 0.3138(3) -0.03490(18) 0.8534(2) 0.0366(9) Uani 1 1 d . . .
H16 H 0.3159 -0.0804 0.8333 0.044 Uiso 1 1 calc R . .
C17 C 0.3402(2) 0.01777(17) 0.80515(19) 0.0314(8) Uani 1 1 d . . .
H17 H 0.3612 0.0084 0.7521 0.038 Uiso 1 1 calc R . .
C18 C 0.3369(2) 0.08654(16) 0.83284(19) 0.0276(7) Uani 1 1 d . . .
C19 C 0.3011(3) 0.0937(3) 0.6211(2) 0.0634(16) Uani 1 1 d . . .
H19 H 0.2545 0.0853 0.6584 0.076 Uiso 1 1 calc R . .
C20 C 0.3657(3) 0.04572(19) 0.5916(2) 0.0501(12) Uani 1 1 d . . .
H20 H 0.3702 -0.0012 0.6059 0.060 Uiso 1 1 calc R . .
C21 C 0.4196(3) 0.0805(2) 0.5389(2) 0.0504(12) Uani 1 1 d . . .
H21 H 0.4680 0.0609 0.5106 0.061 Uiso 1 1 calc R . .
C22 C 0.3942(3) 0.1460(2) 0.5330(2) 0.0474(11) Uani 1 1 d . . .
H22 H 0.4220 0.1795 0.4999 0.057 Uiso 1 1 calc R . .
C23 C 0.3229(3) 0.1575(2) 0.5814(2) 0.0496(12) Uani 1 1 d . . .
H23 H 0.2928 0.1997 0.5878 0.060 Uiso 1 1 calc R . .
C24 C 0.5954(3) 0.1112(2) 0.6384(2) 0.0434(10) Uani 1 1 d . . .
H24 H 0.6162 0.1205 0.5853 0.052 Uiso 1 1 calc R . .
C25 C 0.5938(3) 0.15722(19) 0.7025(2) 0.0431(10) Uani 1 1 d . . .
H25 H 0.6143 0.2031 0.7011 0.052 Uiso 1 1 calc R . .
C26 C 0.5570(3) 0.1243(2) 0.76905(19) 0.0426(9) Uani 1 1 d . . .
H26 H 0.5469 0.1443 0.8207 0.051 Uiso 1 1 calc R . .
C27 C 0.5372(2) 0.0565(2) 0.7472(2) 0.0429(10) Uani 1 1 d . . .
H27 H 0.5124 0.0226 0.7815 0.051 Uiso 1 1 calc R . .
C28 C 0.5608(3) 0.04814(16) 0.6657(2) 0.0403(8) Uani 1 1 d . . .
H28 H 0.5547 0.0076 0.6345 0.048 Uiso 1 1 calc R . .
P1 P 0.61334(7) 0.16437(5) 0.35558(5) 0.0335(2) Uani 1 1 d . . .
F1 F 0.69185(16) 0.10900(11) 0.34963(14) 0.0572(7) Uani 1 1 d . A .
F2 F 0.53552(15) 0.21919(11) 0.36167(13) 0.0539(6) Uani 1 1 d . A .
F3A F 0.6870(4) 0.2228(3) 0.3617(5) 0.0414(14) Uiso 0.50 1 d P A 1
F4A F 0.6133(4) 0.1566(3) 0.4519(3) 0.0424(13) Uiso 0.50 1 d P A 1
F5A F 0.5381(3) 0.1050(2) 0.3499(4) 0.0439(13) Uiso 0.50 1 d P A 1
F6A F 0.6065(4) 0.1739(3) 0.2597(3) 0.0399(13) Uiso 0.50 1 d P A 1
F3B F 0.6824(7) 0.2176(5) 0.3898(6) 0.049(3) Uiso 0.30 1 d P A 2
F4B F 0.5977(5) 0.1311(4) 0.4423(4) 0.0280(17) Uiso 0.30 1 d P A 2
F5B F 0.5530(5) 0.1033(3) 0.3165(5) 0.0261(16) Uiso 0.30 1 d P A 2
F6B F 0.6429(6) 0.1832(4) 0.2609(4) 0.0313(19) Uiso 0.30 1 d P B 2
F3C F 0.6722(10) 0.2262(7) 0.3215(9) 0.059(4) Uiso 0.20 1 d P A 3
F4C F 0.6362(8) 0.1980(7) 0.4510(7) 0.052(3) Uiso 0.20 1 d P C 3
F5C F 0.5484(10) 0.1126(6) 0.4040(10) 0.063(3) Uiso 0.20 1 d P A 3
F6C F 0.5819(11) 0.1383(10) 0.2765(10) 0.081(4) Uiso 0.20 1 d P A 3

loop_
_atom_site_aniso_label
_atom_site_aniso_U_11
_atom_site_aniso_U_22
_atom_site_aniso_U_33
_atom_site_aniso_U_23
_atom_site_aniso_U_13
_atom_site_aniso_U_12
Ti1 0.0301(3) 0.0192(2) 0.0213(2) -0.0020(2) -0.0040(3) 0.0019(3)
N1 0.0339(19) 0.0206(13) 0.0328(14) -0.0023(10) -0.0127(13) -0.0001(12)
N2 0.0221(16) 0.0256(15) 0.0323(14) -0.0059(11) -0.0022(11) 0.0006(11)
C1 0.047(3) 0.0219(16) 0.0367(18) 0.0004(14) -0.0224(18) -0.0065(16)
C2 0.071(3) 0.028(2) 0.037(2) 0.0039(15) -0.0111(19) -0.0099(19)
C3 0.101(4) 0.039(2) 0.037(2) 0.0063(17) -0.012(2) -0.026(3)
C4 0.110(5) 0.034(2) 0.051(3) 0.016(2) -0.038(3) -0.030(3)
C5 0.086(4) 0.0211(19) 0.062(3) 0.0053(18) -0.037(3) -0.011(2)
C6 0.051(3) 0.0208(16) 0.059(2) -0.0014(16) -0.032(2) -0.0035(17)
C7 0.046(3) 0.024(2) 0.085(3) -0.015(2) -0.026(2) 0.0063(19)
C8 0.036(2) 0.0288(19) 0.063(2) -0.0141(18) -0.0113(18) 0.0089(17)
C9 0.026(2) 0.0247(16) 0.0438(19) -0.0087(14) -0.0148(17) 0.0038(15)
C10 0.021(2) 0.0316(18) 0.0380(19) -0.0137(15) -0.0038(14) 0.0012(14)
C11 0.030(2) 0.041(2) 0.049(2) -0.0247(18) 0.0059(17) -0.0044(18)
C12 0.032(2) 0.053(2) 0.0374(19) -0.0191(18) 0.0047(16) -0.0032(19)
C13 0.023(2) 0.045(2) 0.0311(17) -0.0095(16) 0.0013(15) -0.0015(16)
C14 0.030(2) 0.060(3) 0.0303(17) -0.0029(17) 0.0098(16) -0.0059(19)
C15 0.037(2) 0.042(2) 0.0364(19) 0.0009(16) 0.0080(16) -0.0094(17)
C16 0.040(2) 0.0333(19) 0.0364(19) -0.0039(15) 0.0065(16) -0.0120(17)
C17 0.035(2) 0.0343(19) 0.0246(16) -0.0044(14) 0.0079(14) -0.0060(16)
C18 0.0188(19) 0.0340(17) 0.0300(16) -0.0055(15) 0.0018(14) -0.0029(14)
C19 0.035(3) 0.130(5) 0.0248(19) -0.007(2) -0.0117(17) -0.042(3)
C20 0.077(4) 0.0240(18) 0.049(2) -0.0009(17) -0.034(2) -0.010(2)
C21 0.064(3) 0.057(3) 0.0303(19) -0.0168(18) -0.0112(19) 0.002(2)
C22 0.060(3) 0.053(3) 0.0291(18) 0.0074(16) -0.0158(19) -0.008(2)
C23 0.056(3) 0.034(2) 0.058(3) -0.0164(19) -0.038(2) 0.015(2)
C24 0.033(2) 0.062(3) 0.0345(18) 0.0085(18) 0.0058(16) 0.0066(18)
C25 0.030(2) 0.032(2) 0.067(3) -0.0019(18) -0.0116(19) -0.0007(16)
C26 0.031(2) 0.067(2) 0.0299(16) -0.0115(18) -0.0115(17) 0.019(2)
C27 0.029(2) 0.049(2) 0.050(2) 0.0279(18) 0.0025(17) 0.0110(17)
C28 0.032(2) 0.0311(17) 0.058(2) -0.0182(17) -0.0085(19) 0.0117(18)
P1 0.0367(6) 0.0320(5) 0.0317(5) 0.0067(4) -0.0060(4) -0.0038(4)
F1 0.0508(17) 0.0445(13) 0.0764(16) 0.0228(11) 0.0080(12) 0.0087(11)
F2 0.0522(17) 0.0501(13) 0.0595(13) -0.0080(11) -0.0152(11) 0.0157(11)

loop_
_atom_type_symbol
_atom_type_description
_atom_type_scat_dispersion_real
_atom_type_scat_dispersion_imag
_atom_type_scat_source
C C 0.0033 0.0016 'International Tables Vol C Tables 4.2.6.8 and 6.1.1.4'
H H 0.0000 0.0000 'International Tables Vol C Tables 4.2.6.8 and 6.1.1.4'
N N 0.0061 0.0033 'International Tables Vol C Tables 4.2.6.8 and 6.1.1.4'
F F 0.0171 0.0103 'International Tables Vol C Tables 4.2.6.8 and 6.1.1.4'
P P 0.1023 0.0942 'International Tables Vol C Tables 4.2.6.8 and 6.1.1.4'
Ti Ti 0.2776 0.4457 'International Tables Vol C Tables 4.2.6.8 and 6.1.1.4'

loop_
_geom_angle_atom_site_label_1
_geom_angle_atom_site_label_2
_geom_angle_atom_site_label_3
_geom_angle
N2 Ti1 N1 74.59(10)
N2 Ti1 C21 135.76(14)
N1 Ti1 C21 120.91(12)
N2 Ti1 C20 104.56(14)
N1 Ti1 C20 135.15(12)
C21 Ti1 C20 33.58(15)
N2 Ti1 C28 118.74(12)
N1 Ti1 C28 136.44(12)
C21 Ti1 C28 80.09(14)
C20 Ti1 C28 84.42(14)
N2 Ti1 C24 135.04(11)
N1 Ti1 C24 105.17(13)
C21 Ti1 C24 84.11(15)
C20 Ti1 C24 105.34(16)
C28 Ti1 C24 34.54(13)
N2 Ti1 C27 85.38(12)
N1 Ti1 C27 123.90(12)
C21 Ti1 C27 110.05(15)
C20 Ti1 C27 100.29(14)
C28 Ti1 C27 34.20(13)
C24 Ti1 C27 56.79(13)
N2 Ti1 C26 78.89(12)
N1 Ti1 C26 89.96(12)
C21 Ti1 C26 136.05(14)
C20 Ti1 C26 134.55(14)
C28 Ti1 C26 56.75(12)
C24 Ti1 C26 56.22(12)
C27 Ti1 C26 34.27(14)
N2 Ti1 C22 127.60(14)
N1 Ti1 C22 88.50(12)
C21 Ti1 C22 32.72(14)
C20 Ti1 C22 55.78(14)
C28 Ti1 C22 107.73(15)
C24 Ti1 C22 97.05(15)
C27 Ti1 C22 141.01(15)
C26 Ti1 C22 151.67(15)
N2 Ti1 C23 94.49(14)
N1 Ti1 C23 77.97(11)
C21 Ti1 C23 55.34(15)
C20 Ti1 C23 57.24(13)
C28 Ti1 C23 135.29(13)
C24 Ti1 C23 130.01(15)
C27 Ti1 C23 156.82(14)
C26 Ti1 C23 167.48(13)
C22 Ti1 C23 33.11(15)
N2 Ti1 C19 79.84(12)
N1 Ti1 C19 104.58(17)
C21 Ti1 C19 56.69(15)
C20 Ti1 C19 35.10(16)
C28 Ti1 C19 118.24(17)
C24 Ti1 C19 139.25(16)
C27 Ti1 C19 122.88(17)
C26 Ti1 C19 149.91(15)
C22 Ti1 C19 56.68(15)
C23 Ti1 C19 35.21(16)
N2 Ti1 C25 106.88(12)
N1 Ti1 C25 79.91(12)
C21 Ti1 C25 116.29(15)
C20 Ti1 C25 138.40(15)
C28 Ti1 C25 56.70(13)
C24 Ti1 C25 33.69(13)
C27 Ti1 C25 56.53(13)
C26 Ti1 C25 33.68(13)
C22 Ti1 C25 118.58(15)
C23 Ti1 C25 143.71(15)
C19 Ti1 C25 172.87(15)
C9 N1 C1 118.7(3)
C9 N1 Ti1 114.8(2)
C1 N1 Ti1 126.0(2)
C10 N2 C18 118.5(3)
C10 N2 Ti1 114.9(2)
C18 N2 Ti1 126.0(2)
N1 C1 C2 120.3(3)
N1 C1 C6 120.9(4)
C2 C1 C6 118.9(3)
C3 C2 C1 120.5(4)
C2 C3 C4 119.4(4)
C5 C4 C3 120.9(4)
C4 C5 C6 121.1(4)
C7 C6 C5 122.7(4)
C7 C6 C1 118.2(3)
C5 C6 C1 119.1(4)
C8 C7 C6 120.3(3)
C7 C8 C9 119.0(4)
N1 C9 C8 122.7(3)
N1 C9 C10 117.2(3)
C8 C9 C10 120.1(3)
N2 C10 C11 121.8(3)
N2 C10 C9 117.2(3)
C11 C10 C9 121.0(3)
C12 C11 C10 120.1(3)
C11 C12 C13 119.7(3)
C14 C13 C12 122.5(3)
C14 C13 C18 119.6(3)
C12 C13 C18 117.9(3)
C15 C14 C13 121.1(3)
C14 C15 C16 119.5(3)
C17 C16 C15 120.7(3)
C16 C17 C18 121.2(3)
N2 C18 C17 120.4(3)
N2 C18 C13 121.7(3)
C17 C18 C13 117.9(3)
C20 C19 C23 104.7(4)
C20 C19 Ti1 71.8(2)
C23 C19 Ti1 72.3(2)
C21 C20 C19 107.2(4)
C21 C20 Ti1 73.0(2)
C19 C20 Ti1 73.1(2)
C22 C21 C20 110.5(4)
C22 C21 Ti1 74.2(2)
C20 C21 Ti1 73.5(2)
C21 C22 C23 109.9(4)
C21 C22 Ti1 73.1(2)
C23 C22 Ti1 73.7(2)
C22 C23 C19 107.7(4)
C22 C23 Ti1 73.2(2)
C19 C23 Ti1 72.5(2)
C25 C24 C28 108.5(3)
C25 C24 Ti1 74.2(2)
C28 C24 Ti1 72.7(2)
C24 C25 C26 107.9(3)
C24 C25 Ti1 72.1(2)
C26 C25 Ti1 72.3(2)
C25 C26 C27 108.7(3)
C25 C26 Ti1 74.0(2)
C27 C26 Ti1 72.8(2)
C28 C27 C26 107.6(3)
C28 C27 Ti1 72.7(2)
C26 C27 Ti1 72.88(19)
C27 C28 C24 107.3(3)
C27 C28 Ti1 73.1(2)
C24 C28 Ti1 72.8(2)
F3B P1 F4B 92.7(5)
F6C P1 F2 92.9(6)
F3B P1 F2 91.3(4)
F4B P1 F2 96.2(3)
F2 P1 F6A 86.3(2)
F2 P1 F4A 90.1(2)
F6A P1 F4A 176.1(3)
F2 P1 F3A 91.7(2)
F6A P1 F3A 91.4(4)
F4A P1 F3A 90.3(4)
F6C P1 F3C 97.5(9)
F2 P1 F3C 85.7(5)
F6C P1 F1 87.2(6)
F3B P1 F1 88.7(4)
F4B P1 F1 83.6(3)
F2 P1 F1 179.88(15)
F6A P1 F1 93.8(2)
F4A P1 F1 89.8(2)
F3A P1 F1 88.3(2)
F3C P1 F1 94.4(5)
F6C P1 F5C 91.4(9)
F2 P1 F5C 86.6(5)
F6A P1 F5C 121.5(6)
F3C P1 F5C 168.6(7)
F1 P1 F5C 93.3(5)
F2 P1 F5A 88.1(2)
F6A P1 F5A 89.0(3)
F4A P1 F5A 89.3(3)
F3A P1 F5A 179.6(4)
F1 P1 F5A 91.90(19)
F3B P1 F5B 172.5(4)
F4B P1 F5B 88.4(4)
F2 P1 F5B 95.9(3)
F1 P1 F5B 84.1(3)

loop_
_geom_bond_atom_site_label_1
_geom_bond_atom_site_label_2
_geom_bond_distance
Ti1 N2 2.237(3)
Ti1 N1 2.247(3)
Ti1 C21 2.374(3)
Ti1 C20 2.380(4)
Ti1 C28 2.381(3)
Ti1 C24 2.382(4)
Ti1 C27 2.387(3)
Ti1 C26 2.387(3)
Ti1 C22 2.388(3)
Ti1 C23 2.394(4)
Ti1 C19 2.396(4)
Ti1 C25 2.410(4)
N1 C9 1.336(4)
N1 C1 1.392(4)
N2 C10 1.343(4)
N2 C18 1.392(4)
C1 C2 1.415(5)
C1 C6 1.429(5)
C2 C3 1.389(5)
C3 C4 1.425(6)
C4 C5 1.347(7)
C5 C6 1.417(6)
C6 C7 1.415(6)
C7 C8 1.359(6)
C8 C9 1.432(5)
C9 C10 1.477(5)
C10 C11 1.428(5)
C11 C12 1.361(5)
C12 C13 1.420(5)
C13 C14 1.410(5)
C13 C18 1.423(5)
C14 C15 1.371(5)
C15 C16 1.415(5)
C16 C17 1.362(5)
C17 C18 1.422(4)
C19 C20 1.441(7)
C19 C23 1.449(6)
C20 C21 1.373(6)
C21 C22 1.342(6)
C22 C23 1.363(6)
C24 C25 1.389(5)
C24 C28 1.414(5)
C25 C26 1.390(5)
C26 C27 1.406(6)
C27 C28 1.402(5)
P1 F6C 1.481(15)
P1 F3B 1.580(10)
P1 F4B 1.590(6)
P1 F2 1.597(2)
P1 F6A 1.597(5)
P1 F4A 1.598(4)
P1 F3A 1.602(6)
P1 F3C 1.605(13)
P1 F1 1.612(2)
P1 F5C 1.622(13)
P1 F5A 1.630(5)
P1 F5B 1.637(6)

loop_
_geom_torsion_atom_site_label_1
_geom_torsion_atom_site_label_2
_geom_torsion_atom_site_label_3
_geom_torsion_atom_site_label_4
_geom_torsion
N2 Ti1 N1 C9 -3.0(2)
C21 Ti1 N1 C9 131.5(2)
C20 Ti1 N1 C9 92.3(3)
C28 Ti1 N1 C9 -118.7(3)
C24 Ti1 N1 C9 -136.3(2)
C27 Ti1 N1 C9 -76.4(3)
C26 Ti1 N1 C9 -81.5(2)
C22 Ti1 N1 C9 126.8(2)
C23 Ti1 N1 C9 95.1(3)
C19 Ti1 N1 C9 71.8(2)
C25 Ti1 N1 C9 -113.8(2)
N2 Ti1 N1 C1 -174.8(3)
C21 Ti1 N1 C1 -40.2(3)
C20 Ti1 N1 C1 -79.4(3)
C28 Ti1 N1 C1 69.5(3)
C24 Ti1 N1 C1 52.0(3)
C27 Ti1 N1 C1 111.9(3)
C26 Ti1 N1 C1 106.8(3)
C22 Ti1 N1 C1 -44.9(3)
C23 Ti1 N1 C1 -76.6(3)
C19 Ti1 N1 C1 -99.9(3)
C25 Ti1 N1 C1 74.5(3)
N1 Ti1 N2 C10 -4.3(2)
C21 Ti1 N2 C10 -123.1(3)
C20 Ti1 N2 C10 -137.8(2)
C28 Ti1 N2 C10 130.6(2)
C24 Ti1 N2 C10 91.9(3)
C27 Ti1 N2 C10 122.7(2)
C26 Ti1 N2 C10 88.7(2)
C22 Ti1 N2 C10 -80.1(3)
C23 Ti1 N2 C10 -80.5(2)
C19 Ti1 N2 C10 -112.7(3)
C25 Ti1 N2 C10 69.8(2)
N1 Ti1 N2 C18 -175.1(3)
C21 Ti1 N2 C18 66.1(3)
C20 Ti1 N2 C18 51.4(3)
C28 Ti1 N2 C18 -40.2(3)
C24 Ti1 N2 C18 -78.9(3)
C27 Ti1 N2 C18 -48.1(3)
C26 Ti1 N2 C18 -82.1(3)
C22 Ti1 N2 C18 109.1(3)
C23 Ti1 N2 C18 108.7(3)
C19 Ti1 N2 C18 76.5(3)
C25 Ti1 N2 C18 -101.0(3)
C9 N1 C1 C2 174.5(3)
Ti1 N1 C1 C2 -14.1(5)
C9 N1 C1 C6 -5.5(5)
Ti1 N1 C1 C6 165.9(2)
N1 C1 C2 C3 179.1(4)
C6 C1 C2 C3 -0.9(5)
C1 C2 C3 C4 -1.4(6)
C2 C3 C4 C5 2.4(7)
C3 C4 C5 C6 -1.0(7)
C4 C5 C6 C7 177.6(4)
C4 C5 C6 C1 -1.3(6)
N1 C1 C6 C7 3.3(5)
C2 C1 C6 C7 -176.7(3)
N1 C1 C6 C5 -177.7(3)
C2 C1 C6 C5 2.2(5)
C5 C6 C7 C8 -177.7(4)
C1 C6 C7 C8 1.2(5)
C6 C7 C8 C9 -3.3(5)
C1 N1 C9 C8 3.4(5)
Ti1 N1 C9 C8 -169.0(3)
C1 N1 C9 C10 -178.1(3)
Ti1 N1 C9 C10 9.6(4)
C7 C8 C9 N1 1.1(5)
C7 C8 C9 C10 -177.4(3)
C18 N2 C10 C11 4.2(5)
Ti1 N2 C10 C11 -167.4(3)
C18 N2 C10 C9 -177.7(3)
Ti1 N2 C10 C9 10.7(4)
N1 C9 C10 N2 -13.9(5)
C8 C9 C10 N2 164.7(3)
N1 C9 C10 C11 164.2(3)
C8 C9 C10 C11 -17.2(5)
N2 C10 C11 C12 0.9(5)
C9 C10 C11 C12 -177.1(3)
C10 C11 C12 C13 -4.9(6)
C11 C12 C13 C14 -175.8(4)
C11 C12 C13 C18 3.8(5)
C12 C13 C14 C15 178.9(4)
C18 C13 C14 C15 -0.6(6)
C13 C14 C15 C16 -0.2(6)
C14 C15 C16 C17 0.9(6)
C15 C16 C17 C18 -0.8(6)
C10 N2 C18 C17 175.0(3)
Ti1 N2 C18 C17 -14.5(4)
C10 N2 C18 C13 -5.3(5)
Ti1 N2 C18 C13 165.2(2)
C16 C17 C18 N2 179.8(3)
C16 C17 C18 C13 0.0(5)
C14 C13 C18 N2 -179.1(3)
C12 C13 C18 N2 1.4(5)
C14 C13 C18 C17 0.7(5)
C12 C13 C18 C17 -178.9(3)
N2 Ti1 C19 C20 -134.3(3)
N1 Ti1 C19 C20 154.7(2)
C21 Ti1 C19 C20 37.0(2)
C28 Ti1 C19 C20 -17.1(3)
C24 Ti1 C19 C20 18.9(4)
C27 Ti1 C19 C20 -56.7(3)
C26 Ti1 C19 C20 -88.7(3)
C22 Ti1 C19 C20 76.4(2)
C23 Ti1 C19 C20 112.6(3)
N2 Ti1 C19 C23 113.1(3)
N1 Ti1 C19 C23 42.1(3)
C21 Ti1 C19 C23 -75.6(3)
C20 Ti1 C19 C23 -112.6(3)
C28 Ti1 C19 C23 -129.7(3)
C24 Ti1 C19 C23 -93.7(4)
C27 Ti1 C19 C23 -169.2(2)
C26 Ti1 C19 C23 158.7(3)
C22 Ti1 C19 C23 -36.2(2)
C23 C19 C20 C21 -0.1(4)
Ti1 C19 C20 C21 -65.5(3)
C23 C19 C20 Ti1 65.4(2)
N2 Ti1 C20 C21 161.3(3)
N1 Ti1 C20 C21 78.6(3)
C28 Ti1 C20 C21 -80.5(3)
C24 Ti1 C20 C21 -52.7(3)
C27 Ti1 C20 C21 -110.9(3)
C26 Ti1 C20 C21 -110.1(3)
C22 Ti1 C20 C21 35.4(3)
C23 Ti1 C20 C21 75.3(3)
C19 Ti1 C20 C21 114.6(4)
C25 Ti1 C20 C21 -60.6(3)
N2 Ti1 C20 C19 46.7(3)
N1 Ti1 C20 C19 -36.0(3)
C21 Ti1 C20 C19 -114.6(4)
C28 Ti1 C20 C19 164.9(3)
C24 Ti1 C20 C19 -167.3(2)
C27 Ti1 C20 C19 134.5(2)
C26 Ti1 C20 C19 135.3(2)
C22 Ti1 C20 C19 -79.2(3)
C23 Ti1 C20 C19 -39.3(2)
C25 Ti1 C20 C19 -175.2(2)
C19 C20 C21 C22 0.0(4)
Ti1 C20 C21 C22 -65.6(3)
C19 C20 C21 Ti1 65.6(2)
N2 Ti1 C21 C22 91.1(3)
N1 Ti1 C21 C22 -8.7(3)
C20 Ti1 C21 C22 117.6(4)
C28 Ti1 C21 C22 -147.5(3)
C24 Ti1 C21 C22 -112.9(3)
C27 Ti1 C21 C22 -164.3(3)
C26 Ti1 C21 C22 -137.0(3)
C23 Ti1 C21 C22 36.1(3)
C19 Ti1 C21 C22 78.9(3)
C25 Ti1 C21 C22 -102.6(3)
N2 Ti1 C21 C20 -26.5(3)
N1 Ti1 C21 C20 -126.3(3)
C28 Ti1 C21 C20 94.9(3)
C24 Ti1 C21 C20 129.5(3)
C27 Ti1 C21 C20 78.1(3)
C26 Ti1 C21 C20 105.4(3)
C22 Ti1 C21 C20 -117.6(4)
C23 Ti1 C21 C20 -81.5(3)
C19 Ti1 C21 C20 -38.7(3)
C25 Ti1 C21 C20 139.8(3)
C20 C21 C22 C23 0.1(5)
Ti1 C21 C22 C23 -65.0(3)
C20 C21 C22 Ti1 65.1(3)
N2 Ti1 C22 C21 -118.3(3)
N1 Ti1 C22 C21 172.5(3)
C20 Ti1 C22 C21 -36.4(3)
C28 Ti1 C22 C21 33.7(3)
C24 Ti1 C22 C21 67.4(3)
C27 Ti1 C22 C21 23.9(4)
C26 Ti1 C22 C21 85.4(4)
C23 Ti1 C22 C21 -117.4(4)
C19 Ti1 C22 C21 -78.9(3)
C25 Ti1 C22 C21 94.9(3)
N2 Ti1 C22 C23 -0.9(3)
N1 Ti1 C22 C23 -70.0(2)
C21 Ti1 C22 C23 117.4(4)
C20 Ti1 C22 C23 81.1(3)
C28 Ti1 C22 C23 151.1(2)
C24 Ti1 C22 C23 -175.1(2)
C27 Ti1 C22 C23 141.3(3)
C26 Ti1 C22 C23 -157.2(3)
C19 Ti1 C22 C23 38.5(3)
C25 Ti1 C22 C23 -147.7(2)
C21 C22 C23 C19 -0.1(4)
Ti1 C22 C23 C19 -64.7(2)
C21 C22 C23 Ti1 64.6(3)
C20 C19 C23 C22 0.1(4)
Ti1 C19 C23 C22 65.2(3)
C20 C19 C23 Ti1 -65.1(2)
N2 Ti1 C23 C22 179.3(2)
N1 Ti1 C23 C22 106.1(3)
C21 Ti1 C23 C22 -35.7(2)
C20 Ti1 C23 C22 -76.3(3)
C28 Ti1 C23 C22 -40.8(3)
C24 Ti1 C23 C22 6.3(3)
C27 Ti1 C23 C22 -91.9(5)
C26 Ti1 C23 C22 121.8(7)
C19 Ti1 C23 C22 -115.4(4)
C25 Ti1 C23 C22 52.5(3)
N2 Ti1 C23 C19 -65.3(3)
N1 Ti1 C23 C19 -138.5(3)
C21 Ti1 C23 C19 79.7(3)
C20 Ti1 C23 C19 39.2(2)
C28 Ti1 C23 C19 74.6(4)
C24 Ti1 C23 C19 121.7(3)
C27 Ti1 C23 C19 23.5(5)
C26 Ti1 C23 C19 -122.7(7)
C22 Ti1 C23 C19 115.4(4)
C25 Ti1 C23 C19 167.9(3)
N2 Ti1 C24 C25 -40.4(3)
N1 Ti1 C24 C25 42.8(2)
C21 Ti1 C24 C25 163.2(2)
C20 Ti1 C24 C25 -170.5(2)
C28 Ti1 C24 C25 -115.7(3)
C27 Ti1 C24 C25 -78.1(2)
C26 Ti1 C24 C25 -36.7(2)
C22 Ti1 C24 C25 133.1(2)
C23 Ti1 C24 C25 129.7(2)
C19 Ti1 C24 C25 178.3(3)
N2 Ti1 C24 C28 75.3(3)
N1 Ti1 C24 C28 158.5(2)
C21 Ti1 C24 C28 -81.1(2)
C20 Ti1 C24 C28 -54.8(2)
C27 Ti1 C24 C28 37.6(2)
C26 Ti1 C24 C28 79.0(2)
C22 Ti1 C24 C28 -111.2(2)
C23 Ti1 C24 C28 -114.7(2)
C19 Ti1 C24 C28 -66.0(3)
C25 Ti1 C24 C28 115.7(3)
C28 C24 C25 C26 -1.3(4)
Ti1 C24 C25 C26 63.8(3)
C28 C24 C25 Ti1 -65.1(3)
N2 Ti1 C25 C24 151.4(2)
N1 Ti1 C25 C24 -138.3(2)
C21 Ti1 C25 C24 -18.7(3)
C20 Ti1 C25 C24 13.9(3)
C28 Ti1 C25 C24 37.7(2)
C27 Ti1 C25 C24 78.9(2)
C26 Ti1 C25 C24 116.3(3)
C22 Ti1 C25 C24 -55.6(3)
C23 Ti1 C25 C24 -85.1(3)
N2 Ti1 C25 C26 35.1(2)
N1 Ti1 C25 C26 105.4(2)
C21 Ti1 C25 C26 -135.0(2)
C20 Ti1 C25 C26 -102.4(3)
C28 Ti1 C25 C26 -78.6(2)
C24 Ti1 C25 C26 -116.3(3)
C27 Ti1 C25 C26 -37.4(2)
C22 Ti1 C25 C26 -171.9(2)
C23 Ti1 C25 C26 158.5(2)
C24 C25 C26 C27 1.4(4)
Ti1 C25 C26 C27 65.1(3)
C24 C25 C26 Ti1 -63.7(3)
N2 Ti1 C26 C25 -145.9(2)
N1 Ti1 C26 C25 -71.6(2)
C21 Ti1 C26 C25 66.1(3)
C20 Ti1 C26 C25 114.5(3)
C28 Ti1 C26 C25 78.5(2)
C24 Ti1 C26 C25 36.7(2)
C27 Ti1 C26 C25 115.9(3)
C22 Ti1 C26 C25 15.1(4)
C23 Ti1 C26 C25 -87.0(8)
C19 Ti1 C26 C25 168.3(3)
N2 Ti1 C26 C27 98.2(2)
N1 Ti1 C26 C27 172.5(2)
C21 Ti1 C26 C27 -49.8(3)
C20 Ti1 C26 C27 -1.4(3)
C28 Ti1 C26 C27 -37.4(2)
C24 Ti1 C26 C27 -79.1(2)
C22 Ti1 C26 C27 -100.8(3)
C23 Ti1 C26 C27 157.1(7)
C19 Ti1 C26 C27 52.4(4)
C25 Ti1 C26 C27 -115.9(3)
C25 C26 C27 C28 -1.1(4)
Ti1 C26 C27 C28 64.9(3)
C25 C26 C27 Ti1 -65.9(3)
N2 Ti1 C27 C28 167.7(2)
N1 Ti1 C27 C28 -124.4(2)
C21 Ti1 C27 C28 30.3(3)
C20 Ti1 C27 C28 63.7(3)
C24 Ti1 C27 C28 -38.0(2)
C26 Ti1 C27 C28 -115.3(3)
C22 Ti1 C27 C28 16.9(4)
C23 Ti1 C27 C28 77.1(4)
C19 Ti1 C27 C28 92.9(3)
C25 Ti1 C27 C28 -78.6(2)
N2 Ti1 C27 C26 -77.0(2)
N1 Ti1 C27 C26 -9.1(3)
C21 Ti1 C27 C26 145.6(2)
C20 Ti1 C27 C26 179.0(2)
C28 Ti1 C27 C26 115.3(3)
C24 Ti1 C27 C26 77.3(2)
C22 Ti1 C27 C26 132.2(3)
C23 Ti1 C27 C26 -167.6(4)
C19 Ti1 C27 C26 -151.8(2)
C25 Ti1 C27 C26 36.7(2)
C26 C27 C28 C24 0.3(4)
Ti1 C27 C28 C24 65.3(3)
C26 C27 C28 Ti1 -65.0(3)
C25 C24 C28 C27 0.6(4)
Ti1 C24 C28 C27 -65.5(3)
C25 C24 C28 Ti1 66.1(3)
N2 Ti1 C28 C27 -14.0(3)
N1 Ti1 C28 C27 83.8(3)
C21 Ti1 C28 C27 -151.2(3)
C20 Ti1 C28 C27 -117.6(3)
C24 Ti1 C28 C27 114.8(3)
C26 Ti1 C28 C27 37.5(2)
C22 Ti1 C28 C27 -169.0(2)
C23 Ti1 C28 C27 -146.9(3)
C19 Ti1 C28 C27 -107.8(2)
C25 Ti1 C28 C27 78.0(2)
N2 Ti1 C28 C24 -128.8(2)
N1 Ti1 C28 C24 -30.9(3)
C21 Ti1 C28 C24 94.0(2)
C20 Ti1 C28 C24 127.6(2)
C27 Ti1 C28 C24 -114.8(3)
C26 Ti1 C28 C24 -77.3(2)
C22 Ti1 C28 C24 76.3(2)
C23 Ti1 C28 C24 98.3(3)
C19 Ti1 C28 C24 137.4(2)
C25 Ti1 C28 C24 -36.7(2)
